data_7111443
loop_
_publ_author_name
'Sun, Yi'
'Chan, Hoi-Shan'
'Dixneuf, Pierre H.'
'Xie, Zuowei'

_publ_section_title
;
 An unprecedented intramolecular coupling of o-carboranyl and
 cyclopentadienyl. Synthesis and structural characterization of a
 ruthenium complex containing a novel doubly-bridged
 cyclopentadienyl-carboranyl ligand
;
_journal_issue 22
_journal_name_full 'Chemical Communications'
_journal_page_first 2588
_journal_page_last 2589
_journal_paper_doi 10.1039/b409772f
_journal_year 2004
_chemical_formula_sum 'C47.5 H54 B10 Cl4 P2 Ru'
_chemical_formula_weight 1037.82
_chemical_name_systematic
;
?
;
_space_group_IT_number 2
_symmetry_cell_setting triclinic
_symmetry_space_group_name_Hall '-P 1'
_symmetry_space_group_name_H-M 'P -1'
_atom_sites_solution_hydrogens geom
_atom_sites_solution_primary direct
_atom_sites_solution_secondary difmap
_audit_creation_method SHELXL-97
_cell_angle_alpha 83.5210(10)
_cell_angle_beta 79.263(2)
_cell_angle_gamma 74.8010(10)
_cell_formula_units_Z 2
_cell_length_a 11.4675(7)
_cell_length_b 11.8317(7)
_cell_length_c 20.3436(13)
_cell_measurement_temperature 293(2)
_cell_volume 2611.1(3)
_computing_cell_refinement 'Bruker SMART'
_computing_data_collection 'Bruker SMART'
_computing_data_reduction 'Bruker SHELXTL'
_computing_molecular_graphics 'Bruker SHELXTL'
_computing_publication_material 'Bruker SHELXTL'
_computing_structure_refinement 'SHELXL-97 (Sheldrick, 1997)'
_computing_structure_solution 'SHELXS-97 (Sheldrick, 1990)'
_diffrn_ambient_temperature 293(2)
_diffrn_measured_fraction_theta_full 0.997
_diffrn_measured_fraction_theta_max 0.997
_diffrn_measurement_device_type 'CCD area detector'
_diffrn_measurement_method 'phi and omega scans'
_diffrn_radiation_monochromator graphite
_diffrn_radiation_source 'fine-focus sealed tube'
_diffrn_radiation_type MoK\a
_diffrn_radiation_wavelength 0.71073
_diffrn_reflns_av_R_equivalents 0.0420
_diffrn_reflns_av_sigmaI/netI 0.0750
_diffrn_reflns_limit_h_max 13
_diffrn_reflns_limit_h_min -11
_diffrn_reflns_limit_k_max 14
_diffrn_reflns_limit_k_min -11
_diffrn_reflns_limit_l_max 24
_diffrn_reflns_limit_l_min -22
_diffrn_reflns_number 14320
_diffrn_reflns_theta_full 25.00
_diffrn_reflns_theta_max 25.00
_diffrn_reflns_theta_min 1.02
_exptl_absorpt_coefficient_mu 0.599
_exptl_absorpt_correction_T_max 1.000
_exptl_absorpt_correction_T_min 0.761
_exptl_absorpt_correction_type sadabs
_exptl_crystal_colour red
_exptl_crystal_density_diffrn 1.320
_exptl_crystal_density_method 'not measured'
_exptl_crystal_description block
_exptl_crystal_F_000 1062
_exptl_crystal_size_max 0.50
_exptl_crystal_size_mid 0.50
_exptl_crystal_size_min 0.30
_refine_diff_density_max 1.581
_refine_diff_density_min -0.705
_refine_diff_density_rms 0.124
_refine_ls_extinction_method none
_refine_ls_goodness_of_fit_ref 1.112
_refine_ls_hydrogen_treatment mixed
_refine_ls_matrix_type full
_refine_ls_number_parameters 595
_refine_ls_number_reflns 9167
_refine_ls_number_restraints 3
_refine_ls_restrained_S_all 1.113
_refine_ls_R_factor_all 0.0934
_refine_ls_R_factor_gt 0.0670
_refine_ls_shift/su_max 0.124
_refine_ls_shift/su_mean 0.006
_refine_ls_structure_factor_coef Fsqd
_refine_ls_weighting_details 'calc w=1/[\s^2^(Fo^2^)+(0.1159P)^2^+0.0000P] where P=(Fo^2^+2Fc^2^)/3'
_refine_ls_weighting_scheme calc
_refine_ls_wR_factor_gt 0.1852
_refine_ls_wR_factor_ref 0.2050
_reflns_number_gt 6574
_reflns_number_total 9167
_reflns_threshold_expression >2sigma(I)
_cod_data_source_file b409772fsup1.cif
_cod_data_source_block 2.(1.5CH2Cl2)
_cod_original_sg_symbol_H-M P-1
_cod_original_formula_sum 'C47.50 H54 B10 Cl4 P2 Ru'
_cod_database_code 7111443

loop_
_symmetry_equiv_pos_as_xyz
'x, y, z'
'-x, -y, -z'

loop_
_atom_site_label
_atom_site_type_symbol
_atom_site_fract_x
_atom_site_fract_y
_atom_site_fract_z
_atom_site_U_iso_or_equiv
_atom_site_adp_type
_atom_site_occupancy
_atom_site_symmetry_multiplicity
_atom_site_calc_flag
_atom_site_refinement_flags
Ru1 Ru 0.67388(4) 0.76582(4) 0.73907(2) 0.03212(18) Uani 1 1 d .
Cl1 Cl 0.79387(14) 0.56416(13) 0.75738(8) 0.0464(4) Uani 1 1 d .
Cl2 Cl 0.9400(5) 0.1839(4) 0.8752(3) 0.193(2) Uani 1 1 d .
Cl3 Cl 1.0816(4) 0.3515(4) 0.8349(3) 0.202(2) Uani 1 1 d .
Cl4 Cl 0.8518(14) 1.0671(12) 0.5427(5) 0.257(7) Uani 0.50 1 d PD
Cl5 Cl 0.9105(9) 1.2427(8) 0.6051(7) 0.359(13) Uani 0.50 1 d PD
P1 P 0.80909(14) 0.84609(13) 0.78110(8) 0.0358(4) Uani 1 1 d .
P2 P 0.54188(13) 0.74269(12) 0.83790(7) 0.0329(3) Uani 1 1 d .
C1 C 0.6911(7) 0.6811(6) 0.5107(3) 0.0524(17) Uani 1 1 d .
B6 B 0.7492(10) 0.7937(9) 0.4643(4) 0.069(3) Uani 1 1 d .
H6 H 0.8153 0.8317 0.4814 0.083 Uiso 1 1 calc R
C11 C 0.7276(6) 0.6398(5) 0.5830(3) 0.0485(16) Uani 1 1 d .
C12 C 0.8676(7) 0.6064(7) 0.5781(4) 0.068(2) Uani 1 1 d .
H12A H 0.8885 0.5820 0.6220 0.102 Uiso 1 1 calc R
H12B H 0.8991 0.6730 0.5602 0.102 Uiso 1 1 calc R
H12C H 0.9025 0.5432 0.5492 0.102 Uiso 1 1 calc R
C13 C 0.6816(8) 0.5294(6) 0.6108(4) 0.069(2) Uani 1 1 d .
H13A H 0.7040 0.5045 0.6543 0.104 Uiso 1 1 calc R
H13B H 0.7181 0.4677 0.5810 0.104 Uiso 1 1 calc R
H13C H 0.5941 0.5476 0.6144 0.104 Uiso 1 1 calc R
C14 C 0.6684(5) 0.7391(5) 0.6291(3) 0.0382(14) Uani 1 1 d .
C15 C 0.7127(6) 0.8401(5) 0.6330(3) 0.0438(15) Uani 1 1 d .
H15A H 0.7911 0.8541 0.6099 0.053 Uiso 1 1 calc R
C16 C 0.6182(6) 0.9202(5) 0.6728(3) 0.0476(16) Uani 1 1 d .
H16A H 0.6196 1.0003 0.6801 0.057 Uiso 1 1 calc R
C17 C 0.5172(6) 0.8692(6) 0.6945(3) 0.0503(17) Uani 1 1 d .
H17A H 0.4368 0.9077 0.7188 0.060 Uiso 1 1 calc R
C18 C 0.5502(6) 0.7567(6) 0.6679(3) 0.0445(15) Uani 1 1 d .
H18A H 0.4973 0.7023 0.6734 0.053 Uiso 1 1 calc R
C21 C 0.9535(6) 0.8452(6) 0.7217(3) 0.0512(17) Uani 1 1 d .
C22 C 1.0193(8) 0.9296(8) 0.7193(5) 0.078(2) Uani 1 1 d .
H22A H 0.9855 0.9950 0.7443 0.094 Uiso 1 1 calc R
C23 C 1.1332(10) 0.9180(12) 0.6808(6) 0.109(4) Uani 1 1 d .
H23A H 1.1766 0.9743 0.6807 0.130 Uiso 1 1 calc R
C24 C 1.1828(9) 0.8240(13) 0.6426(6) 0.109(4) Uani 1 1 d .
H24A H 1.2585 0.8181 0.6152 0.131 Uiso 1 1 calc R
C25 C 1.1199(8) 0.7361(10) 0.6445(4) 0.091(3) Uani 1 1 d .
H25A H 1.1549 0.6706 0.6198 0.110 Uiso 1 1 calc R
C26 C 1.0036(6) 0.7483(7) 0.6843(4) 0.0601(19) Uani 1 1 d .
H26A H 0.9605 0.6914 0.6854 0.072 Uiso 1 1 calc R
C27 C 0.7440(6) 1.0020(5) 0.7977(4) 0.0542(18) Uani 1 1 d .
C28 C 0.7434(8) 1.0901(6) 0.7473(5) 0.074(2) Uani 1 1 d .
H28A H 0.7816 1.0713 0.7041 0.089 Uiso 1 1 calc R
C29 C 0.6856(12) 1.2090(8) 0.7601(7) 0.110(4) Uani 1 1 d .
H29A H 0.6861 1.2686 0.7262 0.132 Uiso 1 1 calc R
C30 C 0.6298(11) 1.2326(8) 0.8236(8) 0.116(5) Uani 1 1 d .
H30A H 0.5920 1.3102 0.8326 0.139 Uiso 1 1 calc R
C31 C 0.6260(8) 1.1466(8) 0.8758(6) 0.089(3) Uani 1 1 d .
H31A H 0.5853 1.1658 0.9186 0.107 Uiso 1 1 calc R
C32 C 0.6846(6) 1.0316(6) 0.8624(4) 0.0591(19) Uani 1 1 d .
H32A H 0.6846 0.9729 0.8969 0.071 Uiso 1 1 calc R
C33 C 0.8797(5) 0.7892(5) 0.8569(3) 0.0381(14) Uani 1 1 d .
C34 C 0.8929(6) 0.6745(6) 0.8802(3) 0.0484(16) Uani 1 1 d .
H34A H 0.8591 0.6262 0.8604 0.058 Uiso 1 1 calc R
C35 C 0.9566(6) 0.6289(7) 0.9334(4) 0.0602(19) Uani 1 1 d .
H35A H 0.9637 0.5509 0.9492 0.072 Uiso 1 1 calc R
C36 C 1.0083(7) 0.6982(7) 0.9623(4) 0.061(2) Uani 1 1 d .
H36A H 1.0506 0.6679 0.9977 0.073 Uiso 1 1 calc R
C37 C 0.9971(6) 0.8133(7) 0.9384(4) 0.0574(18) Uani 1 1 d .
H37A H 1.0333 0.8604 0.9575 0.069 Uiso 1 1 calc R
C38 C 0.9337(6) 0.8599(6) 0.8868(3) 0.0492(16) Uani 1 1 d .
H38A H 0.9263 0.9382 0.8716 0.059 Uiso 1 1 calc R
C41 C 0.4325(5) 0.6671(5) 0.8180(3) 0.0366(13) Uani 1 1 d .
C42 C 0.4770(6) 0.5602(5) 0.7892(3) 0.0444(15) Uani 1 1 d .
H42A H 0.5607 0.5257 0.7826 0.053 Uiso 1 1 calc R
C43 C 0.3972(7) 0.5043(6) 0.7703(4) 0.0559(18) Uani 1 1 d .
H43A H 0.4281 0.4322 0.7515 0.067 Uiso 1 1 calc R
C44 C 0.2755(7) 0.5533(7) 0.7789(4) 0.0583(19) Uani 1 1 d .
H44A H 0.2226 0.5144 0.7670 0.070 Uiso 1 1 calc R
C45 C 0.2302(6) 0.6612(7) 0.8054(3) 0.0569(18) Uani 1 1 d .
H45A H 0.1466 0.6962 0.8100 0.068 Uiso 1 1 calc R
C46 C 0.3063(6) 0.7171(6) 0.8250(3) 0.0467(16) Uani 1 1 d .
H46A H 0.2740 0.7896 0.8432 0.056 Uiso 1 1 calc R
C47 C 0.4376(5) 0.8755(5) 0.8754(3) 0.0381(13) Uani 1 1 d .
C48 C 0.3555(6) 0.8668(6) 0.9343(3) 0.0493(16) Uani 1 1 d .
H48A H 0.3564 0.7936 0.9566 0.059 Uiso 1 1 calc R
C49 C 0.2733(6) 0.9649(7) 0.9600(4) 0.0588(19) Uani 1 1 d .
H49A H 0.2214 0.9578 1.0004 0.071 Uiso 1 1 calc R
C50 C 0.2672(7) 1.0734(7) 0.9265(4) 0.067(2) Uani 1 1 d .
H50A H 0.2091 1.1392 0.9429 0.081 Uiso 1 1 calc R
C51 C 0.3460(7) 1.0832(6) 0.8698(4) 0.066(2) Uani 1 1 d .
H51A H 0.3431 1.1567 0.8475 0.080 Uiso 1 1 calc R
C52 C 0.4329(6) 0.9845(5) 0.8435(3) 0.0474(15) Uani 1 1 d .
H52A H 0.4872 0.9933 0.8043 0.057 Uiso 1 1 calc R
C53 C 0.5961(5) 0.6576(5) 0.9124(3) 0.0375(13) Uani 1 1 d .
C54 C 0.6257(6) 0.5358(6) 0.9176(3) 0.0509(16) Uani 1 1 d .
H54A H 0.6160 0.4951 0.8833 0.061 Uiso 1 1 calc R
C55 C 0.6698(7) 0.4749(7) 0.9738(4) 0.067(2) Uani 1 1 d .
H55A H 0.6902 0.3932 0.9765 0.081 Uiso 1 1 calc R
C56 C 0.6841(7) 0.5331(7) 1.0260(4) 0.064(2) Uani 1 1 d .
H56A H 0.7118 0.4913 1.0640 0.077 Uiso 1 1 calc R
C57 C 0.6570(7) 0.6526(7) 1.0208(3) 0.0584(19) Uani 1 1 d .
H57A H 0.6678 0.6924 1.0552 0.070 Uiso 1 1 calc R
C58 C 0.6138(6) 0.7157(6) 0.9651(3) 0.0493(16) Uani 1 1 d .
H58A H 0.5961 0.7973 0.9624 0.059 Uiso 1 1 calc R
C61 C 0.9729(19) 0.2914(12) 0.8155(9) 0.221(11) Uani 1 1 d .
H61A H 1.0020 0.2578 0.7723 0.266 Uiso 1 1 calc R
H61B H 0.8987 0.3525 0.8119 0.266 Uiso 1 1 calc R
C62 C 0.940(3) 1.163(3) 0.5360(11) 0.62(5) Uani 0.50 1 d PD
H62A H 0.9256 1.2167 0.4969 0.740 Uiso 0.50 1 calc PR
H62B H 1.0250 1.1205 0.5292 0.740 Uiso 0.50 1 calc PR
C2 C 0.6031(7) 0.8181(6) 0.4980(4) 0.064(2) Uani 1 1 d .
H2 H 0.5720 0.8758 0.5400 0.077 Uiso 1 1 calc R
B3 B 0.5372(10) 0.7029(10) 0.5029(5) 0.081(3) Uani 1 1 d .
H3 H 0.4666 0.6828 0.5439 0.097 Uiso 1 1 calc R
B4 B 0.6573(15) 0.5925(10) 0.4613(6) 0.114(5) Uani 1 1 d .
H4 H 0.6653 0.4983 0.4744 0.137 Uiso 1 1 calc R
B5 B 0.7899(11) 0.6515(10) 0.4373(5) 0.088(4) Uani 1 1 d .
H5 H 0.8839 0.5962 0.4349 0.105 Uiso 1 1 calc R
B11 B 0.6375(11) 0.8792(10) 0.4207(5) 0.082(3) Uani 1 1 d .
H11 H 0.6302 0.9736 0.4086 0.098 Uiso 1 1 calc R
B7 B 0.5077(12) 0.8258(10) 0.4428(5) 0.090(4) Uani 1 1 d .
H7 H 0.4160 0.8858 0.4447 0.109 Uiso 1 1 calc R
B8 B 0.5383(14) 0.6828(11) 0.4177(6) 0.102(4) Uani 1 1 d .
H8 H 0.4674 0.6476 0.4035 0.122 Uiso 1 1 calc R
B9 B 0.6931(15) 0.6516(10) 0.3766(5) 0.112(5) Uani 1 1 d .
H9 H 0.7235 0.5942 0.3346 0.134 Uiso 1 1 calc R
B10 B 0.7523(13) 0.7741(11) 0.3796(5) 0.093(4) Uani 1 1 d .
H10 H 0.8223 0.7980 0.3396 0.112 Uiso 1 1 calc R
B12 B 0.6048(13) 0.7903(11) 0.3660(5) 0.101(4) Uani 1 1 d .
H12 H 0.5782 0.8238 0.3169 0.121 Uiso 1 1 calc R

loop_
_atom_site_aniso_label
_atom_site_aniso_U_11
_atom_site_aniso_U_22
_atom_site_aniso_U_33
_atom_site_aniso_U_23
_atom_site_aniso_U_13
_atom_site_aniso_U_12
Ru1 0.0347(3) 0.0269(3) 0.0340(3) -0.00078(18) -0.01377(19) -0.00100(19)
Cl1 0.0517(9) 0.0329(8) 0.0497(9) -0.0009(6) -0.0186(7) 0.0047(7)
Cl2 0.244(5) 0.125(3) 0.271(6) 0.057(3) -0.155(5) -0.104(3)
Cl3 0.150(3) 0.125(3) 0.318(7) 0.054(4) -0.019(4) -0.051(3)
Cl4 0.377(17) 0.308(15) 0.172(9) 0.090(10) -0.121(11) -0.226(14)
Cl5 0.129(7) 0.205(11) 0.60(3) 0.195(15) 0.090(12) 0.011(7)
P1 0.0363(8) 0.0301(8) 0.0417(8) 0.0011(6) -0.0158(7) -0.0042(6)
P2 0.0348(8) 0.0291(8) 0.0353(8) -0.0028(6) -0.0115(6) -0.0042(6)
C1 0.066(5) 0.042(4) 0.048(4) -0.012(3) -0.018(3) -0.003(3)
B6 0.087(7) 0.070(6) 0.049(5) -0.004(4) -0.018(5) -0.012(5)
C11 0.061(4) 0.039(4) 0.045(4) -0.005(3) -0.021(3) -0.004(3)
C12 0.069(5) 0.071(5) 0.052(4) -0.018(4) -0.019(4) 0.015(4)
C13 0.111(7) 0.042(4) 0.059(5) -0.004(3) -0.031(5) -0.014(4)
C14 0.046(4) 0.038(3) 0.033(3) 0.000(2) -0.021(3) -0.005(3)
C15 0.061(4) 0.040(3) 0.034(3) 0.008(3) -0.021(3) -0.015(3)
C16 0.070(5) 0.031(3) 0.040(3) 0.000(3) -0.029(3) 0.004(3)
C17 0.049(4) 0.053(4) 0.040(3) -0.006(3) -0.018(3) 0.010(3)
C18 0.051(4) 0.050(4) 0.039(3) 0.000(3) -0.024(3) -0.012(3)
C21 0.046(4) 0.062(4) 0.049(4) 0.009(3) -0.016(3) -0.019(3)
C22 0.073(6) 0.082(6) 0.083(6) 0.007(5) -0.002(5) -0.037(5)
C23 0.094(8) 0.128(10) 0.113(9) 0.013(8) 0.001(7) -0.064(8)
C24 0.064(6) 0.158(12) 0.098(8) 0.013(8) 0.012(6) -0.043(7)
C25 0.067(6) 0.127(9) 0.066(6) -0.004(5) -0.001(5) -0.007(6)
C26 0.047(4) 0.076(5) 0.054(4) 0.000(4) -0.012(3) -0.010(4)
C27 0.056(4) 0.031(3) 0.084(5) -0.002(3) -0.044(4) -0.004(3)
C28 0.101(6) 0.044(4) 0.088(6) 0.006(4) -0.055(5) -0.012(4)
C29 0.162(11) 0.049(6) 0.128(10) 0.015(6) -0.087(9) -0.006(6)
C30 0.140(10) 0.045(5) 0.180(13) -0.020(7) -0.109(10) 0.011(6)
C31 0.066(5) 0.070(6) 0.138(9) -0.045(6) -0.050(6) 0.013(4)
C32 0.046(4) 0.050(4) 0.084(5) -0.025(4) -0.025(4) 0.002(3)
C33 0.028(3) 0.042(3) 0.042(3) -0.008(3) -0.008(3) -0.001(3)
C34 0.044(4) 0.051(4) 0.053(4) 0.007(3) -0.019(3) -0.014(3)
C35 0.060(5) 0.058(4) 0.061(5) 0.013(4) -0.029(4) -0.005(4)
C36 0.054(4) 0.079(5) 0.047(4) -0.006(4) -0.027(3) 0.002(4)
C37 0.049(4) 0.072(5) 0.058(4) -0.019(4) -0.023(3) -0.010(4)
C38 0.049(4) 0.047(4) 0.054(4) -0.008(3) -0.024(3) -0.005(3)
C41 0.040(3) 0.035(3) 0.037(3) 0.000(2) -0.013(3) -0.010(3)
C42 0.040(3) 0.041(4) 0.054(4) -0.004(3) -0.014(3) -0.009(3)
C43 0.065(5) 0.048(4) 0.065(5) -0.013(3) -0.019(4) -0.021(4)
C44 0.051(4) 0.073(5) 0.064(5) -0.014(4) -0.021(4) -0.026(4)
C45 0.037(4) 0.081(5) 0.056(4) -0.015(4) -0.017(3) -0.010(4)
C46 0.044(4) 0.045(4) 0.051(4) -0.010(3) -0.012(3) -0.005(3)
C47 0.036(3) 0.035(3) 0.045(3) -0.007(3) -0.015(3) -0.005(3)
C48 0.045(4) 0.048(4) 0.053(4) -0.009(3) -0.009(3) -0.005(3)
C49 0.045(4) 0.071(5) 0.058(4) -0.023(4) -0.005(3) -0.003(4)
C50 0.055(5) 0.059(5) 0.075(5) -0.024(4) 0.002(4) 0.007(4)
C51 0.066(5) 0.039(4) 0.086(6) -0.009(4) -0.012(4) 0.002(3)
C52 0.047(4) 0.040(4) 0.054(4) -0.007(3) -0.011(3) -0.005(3)
C53 0.034(3) 0.036(3) 0.041(3) 0.003(3) -0.008(3) -0.009(3)
C54 0.060(4) 0.044(4) 0.051(4) 0.005(3) -0.019(3) -0.013(3)
C55 0.073(5) 0.046(4) 0.079(6) 0.020(4) -0.023(4) -0.010(4)
C56 0.061(5) 0.083(6) 0.047(4) 0.018(4) -0.025(4) -0.012(4)
C57 0.062(5) 0.069(5) 0.047(4) -0.003(3) -0.025(3) -0.009(4)
C58 0.052(4) 0.048(4) 0.048(4) -0.002(3) -0.013(3) -0.009(3)
C61 0.36(3) 0.114(11) 0.28(2) 0.096(13) -0.25(2) -0.116(14)
C62 0.19(2) 1.62(14) 0.14(3) 0.27(7) -0.07(2) -0.513
C2 0.085(6) 0.051(4) 0.052(4) -0.004(3) -0.029(4) 0.004(4)
B3 0.089(7) 0.093(8) 0.071(6) 0.000(6) -0.041(6) -0.025(6)
B4 0.226(17) 0.061(7) 0.081(8) 0.001(6) -0.083(10) -0.041(9)
B5 0.101(8) 0.090(7) 0.042(5) -0.010(5) -0.010(5) 0.031(6)
B11 0.118(9) 0.076(7) 0.051(5) 0.007(5) -0.029(6) -0.016(6)
B7 0.121(10) 0.081(7) 0.065(6) -0.004(5) -0.049(6) 0.006(7)
B8 0.138(11) 0.103(9) 0.094(8) -0.008(7) -0.072(8) -0.042(8)
B9 0.183(14) 0.086(8) 0.057(6) -0.041(6) -0.045(8) 0.013(8)
B10 0.128(10) 0.095(8) 0.047(5) -0.002(5) -0.013(6) -0.014(7)
B12 0.151(12) 0.099(9) 0.062(6) 0.000(6) -0.064(7) -0.016(8)

loop_
_atom_type_symbol
_atom_type_description
_atom_type_scat_dispersion_real
_atom_type_scat_dispersion_imag
_atom_type_scat_source
C C 0.0033 0.0016 'International Tables Vol C Tables 4.2.6.8 and 6.1.1.4'
H H 0.0000 0.0000 'International Tables Vol C Tables 4.2.6.8 and 6.1.1.4'
B B 0.0013 0.0007 'International Tables Vol C Tables 4.2.6.8 and 6.1.1.4'
P P 0.1023 0.0942 'International Tables Vol C Tables 4.2.6.8 and 6.1.1.4'
Cl Cl 0.1484 0.1585 'International Tables Vol C Tables 4.2.6.8 and 6.1.1.4'
Ru Ru -1.2594 0.8363 'International Tables Vol C Tables 4.2.6.8 and 6.1.1.4'

loop_
_geom_angle_atom_site_label_1
_geom_angle_atom_site_label_2
_geom_angle_atom_site_label_3
_geom_angle
C16 Ru1 C17 38.1(3)
C16 Ru1 C18 62.5(2)
C17 Ru1 C18 37.6(2)
C16 Ru1 C15 37.6(2)
C17 Ru1 C15 63.0(2)
C18 Ru1 C15 61.6(2)
C16 Ru1 C14 61.8(2)
C17 Ru1 C14 62.0(2)
C18 Ru1 C14 36.1(2)
C15 Ru1 C14 36.6(2)
C16 Ru1 P2 117.54(19)
C17 Ru1 P2 88.93(19)
C18 Ru1 P2 97.69(17)
C15 Ru1 P2 151.93(18)
C14 Ru1 P2 132.02(16)
C16 Ru1 P1 93.19(19)
C17 Ru1 P1 124.29(19)
C18 Ru1 P1 154.98(17)
C15 Ru1 P1 96.01(17)
C14 Ru1 P1 128.71(16)
P2 Ru1 P1 98.98(6)
C16 Ru1 Cl1 150.59(18)
C17 Ru1 Cl1 142.36(19)
C18 Ru1 Cl1 105.57(17)
C15 Ru1 Cl1 113.06(17)
C14 Ru1 Cl1 92.32(15)
P2 Ru1 Cl1 89.75(5)
P1 Ru1 Cl1 93.05(5)
C27 P1 C33 101.3(3)
C27 P1 C21 104.2(3)
C33 P1 C21 97.1(3)
C27 P1 Ru1 112.3(2)
C33 P1 Ru1 125.8(2)
C21 P1 Ru1 113.3(2)
C53 P2 C41 103.9(3)
C53 P2 C47 101.3(3)
C41 P2 C47 101.6(3)
C53 P2 Ru1 122.18(19)
C41 P2 Ru1 106.73(19)
C47 P2 Ru1 118.5(2)
C11 C1 C2 118.9(5)
C11 C1 B4 123.8(6)
C2 C1 B4 108.0(6)
C11 C1 B5 123.9(6)
C2 C1 B5 105.8(6)
B4 C1 B5 64.0(7)
C11 C1 B3 117.5(6)
C2 C1 B3 59.6(5)
B4 C1 B3 62.5(7)
B5 C1 B3 113.5(6)
C11 C1 B6 118.2(6)
C2 C1 B6 57.3(5)
B4 C1 B6 112.3(7)
B5 C1 B6 60.7(6)
B3 C1 B6 109.4(6)
C2 B6 B11 59.5(6)
C2 B6 C1 59.5(5)
B11 B6 C1 108.0(7)
C2 B6 B5 105.8(8)
B11 B6 B5 108.6(7)
C1 B6 B5 58.5(5)
C2 B6 B10 104.7(8)
B11 B6 B10 59.0(6)
C1 B6 B10 106.2(7)
B5 B6 B10 60.8(6)
C14 C11 C12 111.2(5)
C14 C11 C13 109.9(6)
C12 C11 C13 107.5(6)
C14 C11 C1 108.4(5)
C12 C11 C1 110.2(6)
C13 C11 C1 109.6(5)
C18 C14 C15 107.5(5)
C18 C14 C11 125.4(6)
C15 C14 C11 126.5(6)
C18 C14 Ru1 69.0(3)
C15 C14 Ru1 69.2(3)
C11 C14 Ru1 134.2(4)
C16 C15 C14 107.5(6)
C16 C15 Ru1 68.4(3)
C14 C15 Ru1 74.2(3)
C17 C16 C15 108.8(6)
C17 C16 Ru1 71.3(4)
C15 C16 Ru1 74.0(3)
C16 C17 C18 106.9(6)
C16 C17 Ru1 70.6(3)
C18 C17 Ru1 73.3(3)
C14 C18 C17 109.3(6)
C14 C18 Ru1 74.8(3)
C17 C18 Ru1 69.1(3)
C26 C21 C22 119.2(7)
C26 C21 P1 117.3(5)
C22 C21 P1 123.0(6)
C23 C22 C21 121.2(10)
C24 C23 C22 120.1(10)
C23 C24 C25 120.2(9)
C24 C25 C26 119.3(10)
C21 C26 C25 119.8(8)
C28 C27 C32 118.6(7)
C28 C27 P1 122.0(6)
C32 C27 P1 119.2(5)
C27 C28 C29 121.3(9)
C30 C29 C28 117.6(10)
C29 C30 C31 123.3(9)
C30 C31 C32 118.1(10)
C31 C32 C27 121.1(8)
C34 C33 C38 118.6(6)
C34 C33 P1 120.7(5)
C38 C33 P1 120.3(5)
C33 C34 C35 120.7(7)
C36 C35 C34 120.3(7)
C35 C36 C37 119.3(6)
C38 C37 C36 121.1(7)
C37 C38 C33 120.0(6)
C42 C41 C46 117.6(6)
C42 C41 P2 119.0(5)
C46 C41 P2 123.1(5)
C43 C42 C41 120.3(6)
C44 C43 C42 120.8(7)
C43 C44 C45 119.6(6)
C46 C45 C44 120.7(6)
C45 C46 C41 120.9(6)
C52 C47 C48 117.9(6)
C52 C47 P2 121.0(5)
C48 C47 P2 120.9(5)
C49 C48 C47 120.9(7)
C48 C49 C50 120.5(7)
C51 C50 C49 119.2(7)
C50 C51 C52 121.3(7)
C47 C52 C51 120.1(6)
C54 C53 C58 118.1(6)
C54 C53 P2 121.8(5)
C58 C53 P2 120.0(5)
C55 C54 C53 120.0(7)
C54 C55 C56 121.3(7)
C57 C56 C55 118.8(7)
C56 C57 C58 121.1(7)
C57 C58 C53 120.6(6)
Cl3 C61 Cl2 111.6(7)
Cl4 C62 Cl5 113.1(8)
B6 C2 C1 63.1(5)
B6 C2 B3 116.4(7)
C1 C2 B3 61.9(5)
B6 C2 B11 62.6(6)
C1 C2 B11 113.4(7)
B3 C2 B11 115.7(7)
B6 C2 B7 114.3(7)
C1 C2 B7 112.8(6)
B3 C2 B7 63.8(6)
B11 C2 B7 61.9(6)
C2 B3 C1 58.5(5)
C2 B3 B4 102.9(8)
C1 B3 B4 57.1(6)
C2 B3 B8 103.2(8)
C1 B3 B8 105.5(8)
B4 B3 B8 61.0(7)
C2 B3 B7 57.5(6)
C1 B3 B7 105.1(8)
B4 B3 B7 106.5(8)
B8 B3 B7 58.8(6)
C1 B4 B3 60.4(5)
C1 B4 B9 105.8(8)
B3 B4 B9 106.3(8)
C1 B4 B8 106.6(8)
B3 B4 B8 59.2(7)
B9 B4 B8 59.1(7)
C1 B4 B5 58.5(6)
B3 B4 B5 107.5(7)
B9 B4 B5 60.2(8)
B8 B4 B5 107.5(8)
C1 B5 B6 60.8(5)
C1 B5 B10 107.3(7)
B6 B5 B10 59.9(6)
C1 B5 B9 104.7(8)
B6 B5 B9 106.4(7)
B10 B5 B9 59.1(7)
C1 B5 B4 57.5(6)
B6 B5 B4 107.2(8)
B10 B5 B4 107.6(8)
B9 B5 B4 59.9(7)
C2 B11 B10 105.3(7)
C2 B11 B6 57.9(5)
B10 B11 B6 61.3(6)
C2 B11 B7 59.3(6)
B10 B11 B7 108.5(9)
B6 B11 B7 108.3(7)
C2 B11 B12 105.4(8)
B10 B11 B12 59.3(7)
B6 B11 B12 108.4(8)
B7 B11 B12 60.7(7)
C2 B7 B8 105.1(7)
C2 B7 B11 58.8(6)
B8 B7 B11 110.1(9)
C2 B7 B12 104.9(8)
B8 B7 B12 61.3(7)
B11 B7 B12 60.6(7)
C2 B7 B3 58.7(5)
B8 B7 B3 60.0(6)
B11 B7 B3 108.9(8)
B12 B7 B3 109.0(8)
B7 B8 B9 105.1(9)
B7 B8 B12 59.7(7)
B9 B8 B12 56.9(7)
B7 B8 B3 61.2(6)
B9 B8 B3 107.9(8)
B12 B8 B3 108.7(8)
B7 B8 B4 107.5(7)
B9 B8 B4 60.3(8)
B12 B8 B4 106.1(10)
B3 B8 B4 59.8(6)
B12 B9 B8 62.0(8)
B12 B9 B10 59.5(7)
B8 B9 B10 108.6(8)
B12 B9 B4 110.4(9)
B8 B9 B4 60.6(8)
B10 B9 B4 107.9(7)
B12 B9 B5 108.3(8)
B8 B9 B5 108.4(7)
B10 B9 B5 59.5(7)
B4 B9 B5 59.9(7)
B11 B10 B12 61.7(7)
B11 B10 B6 59.7(6)
B12 B10 B6 109.1(8)
B11 B10 B9 107.6(9)
B12 B10 B9 58.4(7)
B6 B10 B9 107.8(8)
B11 B10 B5 108.1(7)
B12 B10 B5 108.9(9)
B6 B10 B5 59.3(6)
B9 B10 B5 61.4(7)
B9 B12 B10 62.1(8)
B9 B12 B8 61.1(8)
B10 B12 B8 109.9(8)
B9 B12 B7 107.8(8)
B10 B12 B7 106.7(7)
B8 B12 B7 58.9(7)
B9 B12 B11 108.3(8)
B10 B12 B11 59.0(7)
B8 B12 B11 106.7(8)
B7 B12 B11 58.7(6)

loop_
_geom_bond_atom_site_label_1
_geom_bond_atom_site_label_2
_geom_bond_distance
Ru1 C16 2.171(6)
Ru1 C17 2.180(6)
Ru1 C18 2.235(6)
Ru1 C15 2.245(6)
Ru1 C14 2.310(5)
Ru1 P2 2.3168(15)
Ru1 P1 2.3423(16)
Ru1 Cl1 2.4483(14)
Cl2 C61 1.722(14)
Cl3 C61 1.712(14)
Cl4 C62 1.683(10)
Cl5 C62 1.712(10)
P1 C27 1.843(7)
P1 C33 1.853(6)
P1 C21 1.857(7)
P2 C53 1.838(6)
P2 C41 1.843(6)
P2 C47 1.851(6)
C1 C11 1.593(9)
C1 C2 1.690(10)
C1 B4 1.690(12)
C1 B5 1.709(12)
C1 B3 1.750(13)
C1 B6 1.749(12)
B6 C2 1.651(13)
B6 B11 1.730(14)
B6 B5 1.747(14)
B6 B10 1.757(13)
C11 C14 1.520(8)
C11 C12 1.536(10)
C11 C13 1.545(9)
C14 C18 1.412(9)
C14 C15 1.431(8)
C15 C16 1.426(9)
C16 C17 1.420(10)
C17 C18 1.425(9)
C21 C26 1.383(10)
C21 C22 1.392(10)
C22 C23 1.375(13)
C23 C24 1.364(16)
C24 C25 1.406(14)
C25 C26 1.406(11)
C27 C28 1.376(10)
C27 C32 1.403(10)
C28 C29 1.420(13)
C29 C30 1.355(16)
C30 C31 1.388(15)
C31 C32 1.384(10)
C33 C34 1.365(9)
C33 C38 1.407(8)
C34 C35 1.398(9)
C35 C36 1.365(10)
C36 C37 1.375(10)
C37 C38 1.370(9)
C41 C42 1.386(8)
C41 C46 1.399(8)
C42 C43 1.388(9)
C43 C44 1.351(10)
C44 C45 1.375(10)
C45 C46 1.360(9)
C47 C52 1.369(8)
C47 C48 1.392(9)
C48 C49 1.375(9)
C49 C50 1.376(11)
C50 C51 1.339(11)
C51 C52 1.406(9)
C53 C54 1.387(8)
C53 C58 1.408(9)
C54 C55 1.386(9)
C55 C56 1.387(11)
C56 C57 1.362(10)
C57 C58 1.382(9)
C2 B3 1.710(13)
C2 B11 1.678(12)
C2 B7 1.688(12)
B3 B4 1.786(18)
B3 B8 1.773(15)
B3 B7 1.795(15)
B4 B9 1.801(17)
B4 B8 1.806(17)
B4 B5 1.80(2)
B5 B10 1.773(15)
B5 B9 1.807(17)
B11 B10 1.716(16)
B11 B7 1.731(17)
B11 B12 1.764(15)
B7 B8 1.751(16)
B7 B12 1.765(17)
B8 B9 1.78(2)
B8 B12 1.793(18)
B9 B12 1.701(17)
B9 B10 1.765(18)
B10 B12 1.722(18)
